data_7705053
loop_
_publ_author_name
'Du, Jun'
'Zhang, Yanan'
'Huang, Zeming'
'Zhou, Shuangliu'
'Fang, Huayi'
'Cui, Peng'

_publ_section_title
;
 Heterobimetallic Pd(0) complexes with Pd\\rightarrow Ln (Ln = Sc, Y, Yb,
 Lu) dative bonds: rare-earth metal-dominated frustrated Lewis pair-like
 reactivity.
;
_journal_issue 35
_journal_name_full 'Dalton transactions (Cambridge, England : 2003)'
_journal_page_first 12311
_journal_page_last 12318
_journal_paper_doi 10.1039/d0dt02708a
_journal_volume 49
_journal_year 2020
_chemical_formula_moiety 'C66 H75 Lu N3 P3'
_chemical_formula_sum 'C66 H75 Lu N3 P3'
_chemical_formula_weight 1178.17
_space_group_crystal_system monoclinic
_space_group_IT_number 9
_space_group_name_Hall 'C -2yc'
_space_group_name_H-M_alt 'C 1 c 1'
_atom_sites_solution_hydrogens geom
_audit_creation_date 2019-04-08
_audit_creation_method
;
Olex2 1.2
(compiled 2018.05.29 svn.r3508 for OlexSys, GUI svn.r5506)
;
_audit_update_record
;
2020-05-29 deposited with the CCDC.	2020-08-06 downloaded from the CCDC.
;
_cell_angle_alpha 90
_cell_angle_beta 96.253(4)
_cell_angle_gamma 90
_cell_formula_units_Z 4
_cell_length_a 23.6419(17)
_cell_length_b 13.4745(10)
_cell_length_c 20.3693(19)
_cell_measurement_reflns_used 9607
_cell_measurement_temperature 273(2)
_cell_measurement_theta_max 27.56
_cell_measurement_theta_min 3.08
_cell_volume 6450.3(9)
_computing_molecular_graphics 'Olex2 (Dolomanov et al., 2009)'
_computing_publication_material 'Olex2 (Dolomanov et al., 2009)'
_computing_structure_refinement 'ShelXL (Sheldrick, 2015)'
_computing_structure_solution 'ShelXT (Sheldrick, 2015)'
_diffrn_ambient_temperature 273.15
_diffrn_measured_fraction_theta_full 0.998
_diffrn_measured_fraction_theta_max 0.995
_diffrn_measurement_device_type 'Bruker APEX-II CCD'
_diffrn_measurement_method '\f and \w scans'
_diffrn_radiation_type MoK\a
_diffrn_radiation_wavelength 0.71073
_diffrn_reflns_av_R_equivalents 0.1135
_diffrn_reflns_av_unetI/netI 0.0425
_diffrn_reflns_Laue_measured_fraction_full 0.998
_diffrn_reflns_Laue_measured_fraction_max 0.995
_diffrn_reflns_limit_h_max 30
_diffrn_reflns_limit_h_min -30
_diffrn_reflns_limit_k_max 17
_diffrn_reflns_limit_k_min -17
_diffrn_reflns_limit_l_max 26
_diffrn_reflns_limit_l_min -26
_diffrn_reflns_number 137498
_diffrn_reflns_point_group_measured_fraction_full 0.998
_diffrn_reflns_point_group_measured_fraction_max 0.993
_diffrn_reflns_theta_full 25.242
_diffrn_reflns_theta_max 27.609
_diffrn_reflns_theta_min 3.008
_diffrn_standards_number 0
_exptl_absorpt_coefficient_mu 1.643
_exptl_absorpt_correction_type none
_exptl_crystal_colour colorless
_exptl_crystal_density_diffrn 1.213
_exptl_crystal_description block
_exptl_crystal_F_000 2432
_refine_diff_density_max 2.572
_refine_diff_density_min -3.271
_refine_diff_density_rms 0.128
_refine_ls_abs_structure_details
;
 Flack x determined using 6367 quotients [(I+)-(I-)]/[(I+)+(I-)]
 (Parsons, Flack and Wagner, Acta Cryst. B69 (2013) 249-259).
;
_refine_ls_abs_structure_Flack 0.021(11)
_refine_ls_extinction_method none
_refine_ls_goodness_of_fit_ref 1.104
_refine_ls_hydrogen_treatment constr
_refine_ls_matrix_type full
_refine_ls_number_parameters 586
_refine_ls_number_reflns 14902
_refine_ls_number_restraints 1636
_refine_ls_restrained_S_all 1.083
_refine_ls_R_factor_all 0.0670
_refine_ls_R_factor_gt 0.0647
_refine_ls_shift/su_max 0.029
_refine_ls_shift/su_mean 0.001
_refine_ls_structure_factor_coef Fsqd
_refine_ls_weighting_details 'w=1/[\s^2^(Fo^2^)+(0.0499P)^2^+89.7918P] where P=(Fo^2^+2Fc^2^)/3'
_refine_ls_weighting_scheme calc
_refine_ls_wR_factor_gt 0.1458
_refine_ls_wR_factor_ref 0.1476
_reflns_Friedel_coverage 0.994
_reflns_Friedel_fraction_full 0.998
_reflns_Friedel_fraction_max 0.990
_reflns_number_gt 14404
_reflns_number_total 14902
_reflns_threshold_expression 'I > 2\s(I)'
_cod_data_source_file d0dt02708a3.cif
_cod_data_source_block 3
_cod_depositor_comments 'Adding full bibliography for 7705051--7705061.cif.'
_cod_database_code 7705053
_shelx_shelxl_version_number 2018/3
_shelx_space_group_comment
;
The symmetry employed for this shelxl refinement is uniquely defined
by the following loop, which should always be used as a source of
symmetry information in preference to the above space-group names.
They are only intended as comments.
;
_olex2_refinement_description
;
1. Fixed Uiso
 At 1.2 times of:
  All C(H) groups, All C(H,H) groups
2. Restrained distances
 N1-C2
 2.5 with sigma of 0.02
 C24-C23 = C25-C24 = C32-C25 = C28-C27 = C32-C30 = C30-C29 = C49-C48 = C54-C49
 = C54-C52 = C52-C51 = C51-C45 = C53-C47 = C53-C52 = C50-C47 = C50-C49 = C3-C2 =
  C2-C1 = C3-C10 = C8-C10 = C9-C8 = C9-C5 = C6-C5 = C6-C3 = C4-C1 = C5-C4 = C8-
 C7 = C7-C1
 1.54 with sigma of 0.02
 C50-C49 = C50-C47 = C54-C49 = C53-C47 = C53-C52 = C54-C52
 1.54 with sigma of 0.01
 C53-C47 = C50-C47 = C54-C49 = C54-C52 = C53-C52 = C50-C49 = C52-C51 = C47-C46
 = C49-C48 = C51-C45
 1.54 with sigma of 0.0005
3. Uiso/Uaniso restraints and constraints
C17 \\sim C22 \\sim C19 \\sim C18 \\sim C20 \\sim C21 \\sim C45 \\sim C1 \\sim
C38 \\sim C7 \\sim C8 \\sim C6 \\sim C10 \\sim C2 \\sim C5 \\sim C37 \\sim C3
\\sim C33 \\sim C9 \\sim C4 \\sim C49 \\sim C48 \\sim C23 \\sim C25 \\sim C24
\\sim C28 \\sim C32 \\sim C29 \\sim C26 \\sim C31 \\sim C27 \\sim C40 \\sim C39
\\sim C43 \\sim C44 \\sim C34 \\sim C35 \\sim C36 \\sim C30 \\sim C42 \\sim C41
\\sim C55 \\sim C56 \\sim C60 \\sim C46 \\sim C58 \\sim C59 \\sim C57 \\sim C51
\\sim C47 \\sim C54 \\sim C11 \\sim C61 \\sim C62 \\sim C12 \\sim C66 \\sim C13
\\sim C16 \\sim C50 \\sim C52 \\sim C53 \\sim C63 \\sim C14 \\sim C15 \\sim C64
\\sim C65: within 3.8A with sigma of 0.01 and sigma for terminal atoms of 0.02
4.a Ternary CH refined with riding coordinates:
 C8(H8), C5(H5), C3(H3), C49(H49), C25(H25), C27(H27), C30(H30), C47(H47),
 C52(H52)
4.b Secondary CH2 refined with riding coordinates:
 C7(H7A,H7B), C6(H6A,H6B), C10(H10A,H10B), C2(H2A,H2B), C9(H9A,H9B), C4(H4A,
 H4B), C48(H48A,H48B), C24(H24A,H24B), C28(H28A,H28B), C32(H32A,H32B), C29(H29A,
 H29B), C26(H26A,H26B), C31(H31A,H31B), C46(H46A,H46B), C51(H51A,H51B),
 C54(H54A,H54B), C50(H50A,H50B), C53(H53A,H53B)
4.c Aromatic/amide H refined with riding coordinates:
 C22(H22), C21(H21), C20(H20), C19(H19), C18(H18), C34(H34), C35(H35),
 C36(H36), C37(H37), C38(H38), C40(H40), C44(H44), C43(H43), C42(H42), C41(H41),
  C60(H60), C59(H59), C58(H58), C57(H57), C56(H56), C62(H62), C63(H63),
 C64(H64), C65(H65), C66(H66), C12(H12), C16(H16), C15(H15), C14(H14), C13(H13)
4.d Fitted hexagon refined as free rotating group:
 C17(C22,C21,C20,C19,C18), C33(C34,C35,C36,C37,C38), C40(C39,C44,C43,C42,C41),
 C55(C60,C59,C58,C57,C56), C61(C62,C63,C64,C65,C66), C12(C11,C16,C15,C14,C13)
;
_olex2_submission_special_instructions 'No special instructions were received'

loop_
_space_group_symop_operation_xyz
'x, y, z'
'x, -y, z+1/2'
'x+1/2, y+1/2, z'
'x+1/2, -y+1/2, z+1/2'

loop_
_atom_site_label
_atom_site_type_symbol
_atom_site_fract_x
_atom_site_fract_y
_atom_site_fract_z
_atom_site_U_iso_or_equiv
_atom_site_adp_type
_atom_site_occupancy
_atom_site_site_symmetry_order
_atom_site_calc_flag
_atom_site_refinement_flags_posn
_atom_site_refinement_flags_adp
_atom_site_refinement_flags_occupancy
_atom_site_disorder_assembly
_atom_site_disorder_group
Lu1 Lu 0.4904(2) 0.76488(2) 0.4992(3) 0.02537(11) Uani 1 1 d . . . . .
C17 C 0.3396(4) 0.7243(7) 0.5772(5) 0.049(2) Uani 1 1 d . U . . .
C22 C 0.3030(5) 0.7840(8) 0.5363(5) 0.057(2) Uani 1 1 d G U . . .
H22 H 0.307706 0.789401 0.491653 0.069 Uiso 1 1 calc R . . . .
C21 C 0.2595(5) 0.8356(7) 0.5619(6) 0.064(3) Uani 1 1 d G U . . .
H21 H 0.235089 0.875499 0.534523 0.077 Uiso 1 1 calc R . . . .
C20 C 0.2526(4) 0.8275(8) 0.6286(6) 0.064(3) Uani 1 1 d G U . . .
H20 H 0.223441 0.862009 0.645799 0.077 Uiso 1 1 calc R . . . .
C19 C 0.2891(5) 0.7678(8) 0.6696(5) 0.062(3) Uani 1 1 d G U . . .
H19 H 0.284409 0.762421 0.714205 0.075 Uiso 1 1 calc R . . . .
C18 C 0.3326(5) 0.7162(7) 0.6439(5) 0.057(2) Uani 1 1 d G U . . .
H18 H 0.357026 0.676321 0.671336 0.068 Uiso 1 1 calc R . . . .
N3 N 0.5660(5) 0.7050(7) 0.4597(6) 0.030(2) Uani 1 1 d . . . . .
N2 N 0.4799(5) 0.9285(6) 0.4956(7) 0.031(2) Uani 1 1 d . . . . .
C45 C 0.6016(8) 0.7297(11) 0.4081(9) 0.072(3) Uani 1 1 d D U . . .
C1 C 0.3847(6) 0.6315(9) 0.4104(7) 0.045(2) Uani 1 1 d D U . . .
P1 P 0.4039(2) 0.6694(3) 0.5493(3) 0.0311(6) Uani 1 1 d . . . . .
P3 P 0.5799(2) 0.6398(2) 0.5285(3) 0.0295(6) Uani 1 1 d . . . . .
C7 C 0.3938(8) 0.6938(11) 0.3494(7) 0.057(2) Uani 1 1 d D U . . .
H7A H 0.434110 0.707409 0.349565 0.069 Uiso 1 1 calc R . . . .
H7B H 0.374343 0.756780 0.352004 0.069 Uiso 1 1 calc R . . . .
C8 C 0.3718(7) 0.6417(11) 0.2837(8) 0.059(2) Uani 1 1 d D U . . .
H8 H 0.377678 0.684471 0.246120 0.071 Uiso 1 1 calc R . . . .
C6 C 0.3317(7) 0.4575(11) 0.3377(9) 0.062(2) Uani 1 1 d D U . . .
H6A H 0.317718 0.423927 0.297021 0.075 Uiso 1 1 calc R . . . .
H6B H 0.325945 0.413920 0.374323 0.075 Uiso 1 1 calc R . . . .
C10 C 0.4045(8) 0.5440(11) 0.2795(8) 0.061(2) Uani 1 1 d D U . . .
H10A H 0.391622 0.509876 0.238672 0.073 Uiso 1 1 calc R . . . .
H10B H 0.444884 0.557495 0.279917 0.073 Uiso 1 1 calc R . . . .
C2 C 0.4157(7) 0.5325(10) 0.4038(8) 0.058(2) Uani 1 1 d D U . . .
H2A H 0.409327 0.489821 0.440635 0.069 Uiso 1 1 calc R . . . .
H2B H 0.456287 0.544570 0.405464 0.069 Uiso 1 1 calc R . . . .
C5 C 0.2996(8) 0.5514(11) 0.3437(8) 0.061(2) Uani 1 1 d D U . . .
H5 H 0.259015 0.536536 0.343393 0.073 Uiso 1 1 calc R . . . .
C3 C 0.3945(7) 0.4795(12) 0.3379(8) 0.063(2) Uani 1 1 d D U . . .
H3 H 0.415186 0.416904 0.335201 0.075 Uiso 1 1 calc R . . . .
P2 P 0.5158(2) 0.9317(2) 0.5711(3) 0.0318(6) Uani 1 1 d . . . . .
N1 N 0.4104(4) 0.6865(7) 0.4698(5) 0.0274(18) Uani 1 1 d D . . . .
C33 C 0.5831(4) 0.9993(7) 0.5736(6) 0.050(2) Uani 1 1 d . U . . .
C34 C 0.6177(5) 1.0106(8) 0.6328(5) 0.060(2) Uani 1 1 d G U . . .
H34 H 0.604990 0.990051 0.672180 0.071 Uiso 1 1 calc R . . . .
C35 C 0.6715(4) 1.0527(9) 0.6331(5) 0.068(3) Uani 1 1 d G U . . .
H35 H 0.694635 1.060258 0.672646 0.082 Uiso 1 1 calc R . . . .
C36 C 0.6905(4) 1.0835(8) 0.5742(6) 0.068(3) Uani 1 1 d G U . . .
H36 H 0.726451 1.111607 0.574340 0.082 Uiso 1 1 calc R . . . .
C37 C 0.6559(5) 1.0722(8) 0.5150(5) 0.067(3) Uani 1 1 d G U . . .
H37 H 0.668622 1.092755 0.475568 0.081 Uiso 1 1 calc R . . . .
C38 C 0.6022(4) 1.0301(8) 0.5147(5) 0.057(2) Uani 1 1 d G U . . .
H38 H 0.578977 1.022549 0.475101 0.068 Uiso 1 1 calc R . . . .
C9 C 0.3086(7) 0.6186(12) 0.2839(8) 0.061(2) Uani 1 1 d D U . . .
H9A H 0.294538 0.585141 0.243196 0.073 Uiso 1 1 calc R . . . .
H9B H 0.287446 0.679826 0.286580 0.073 Uiso 1 1 calc R . . . .
C4 C 0.3212(7) 0.6065(13) 0.4086(8) 0.059(2) Uani 1 1 d D U . . .
H4A H 0.299624 0.667156 0.411870 0.071 Uiso 1 1 calc R . . . .
H4B H 0.315248 0.564945 0.446177 0.071 Uiso 1 1 calc R . . . .
C49 C 0.5996(5) 0.8364(10) 0.3008(6) 0.089(3) Uani 1 1 d D U . . .
H49 H 0.575567 0.876236 0.268606 0.107 Uiso 1 1 calc R . . . .
C48 C 0.5673(8) 0.7998(18) 0.3579(8) 0.088(3) Uani 1 1 d D U . . .
H48A H 0.533270 0.765229 0.339257 0.106 Uiso 1 1 calc R . . . .
H48B H 0.555243 0.857119 0.381555 0.106 Uiso 1 1 calc R . . . .
C23 C 0.4458(6) 1.0059(9) 0.4593(7) 0.0439(19) Uani 1 1 d D U . . .
C25 C 0.3445(7) 1.0608(11) 0.4213(7) 0.055(2) Uani 1 1 d D U . . .
H25 H 0.304248 1.045269 0.423636 0.065 Uiso 1 1 calc R . . . .
C24 C 0.3831(6) 0.9849(11) 0.4621(8) 0.051(2) Uani 1 1 d D U . . .
H24A H 0.374915 0.986949 0.507781 0.061 Uiso 1 1 calc R . . . .
H24B H 0.374371 0.918594 0.445391 0.061 Uiso 1 1 calc R . . . .
C28 C 0.3585(7) 1.1643(11) 0.4487(8) 0.056(2) Uani 1 1 d D U . . .
H28A H 0.334678 1.212907 0.423886 0.067 Uiso 1 1 calc R . . . .
H28B H 0.350751 1.167430 0.494470 0.067 Uiso 1 1 calc R . . . .
C32 C 0.3585(7) 1.0553(12) 0.3505(8) 0.056(2) Uani 1 1 d D U . . .
H32A H 0.349738 0.989365 0.333241 0.067 Uiso 1 1 calc R . . . .
H32B H 0.334987 1.102337 0.323848 0.067 Uiso 1 1 calc R . . . .
C29 C 0.4575(7) 1.0028(10) 0.3867(7) 0.048(2) Uani 1 1 d D U . . .
H29A H 0.497346 1.017453 0.383711 0.058 Uiso 1 1 calc R . . . .
H29B H 0.449806 0.936656 0.369168 0.058 Uiso 1 1 calc R . . . .
C26 C 0.4578(7) 1.1124(9) 0.4846(8) 0.049(2) Uani 1 1 d . U . . .
H26A H 0.450662 1.116528 0.530514 0.059 Uiso 1 1 calc R . . . .
H26B H 0.497555 1.128219 0.482143 0.059 Uiso 1 1 calc R . . . .
C31 C 0.4335(7) 1.1829(11) 0.3721(8) 0.055(2) Uani 1 1 d . U . . .
H31A H 0.473275 1.198612 0.369491 0.066 Uiso 1 1 calc R . . . .
H31B H 0.410474 1.230974 0.345769 0.066 Uiso 1 1 calc R . . . .
C27 C 0.4205(7) 1.1880(10) 0.4441(8) 0.053(2) Uani 1 1 d D U . . .
H27 H 0.428985 1.254800 0.461530 0.063 Uiso 1 1 calc R . . . .
C40 C 0.4234(4) 0.9553(5) 0.6398(5) 0.047(2) Uani 1 1 d . U . . .
H40 H 0.412597 0.894940 0.620138 0.056 Uiso 1 1 calc R . . . .
C39 C 0.4753(4) 0.9976(6) 0.6298(5) 0.042(2) Uani 1 1 d G U . . .
C44 C 0.4914(4) 1.0879(6) 0.6591(5) 0.048(2) Uani 1 1 d G U . . .
H44 H 0.526201 1.116167 0.652413 0.057 Uiso 1 1 calc R . . . .
C43 C 0.4555(4) 1.1358(5) 0.6986(5) 0.049(2) Uani 1 1 d G U . . .
H43 H 0.466266 1.196212 0.718232 0.058 Uiso 1 1 calc R . . . .
C42 C 0.4035(4) 1.0935(6) 0.7086(5) 0.047(2) Uani 1 1 d G U . . .
H42 H 0.379496 1.125622 0.735004 0.057 Uiso 1 1 calc R . . . .
C41 C 0.3874(4) 1.0033(6) 0.6792(5) 0.049(2) Uani 1 1 d G U . . .
H41 H 0.352661 0.974986 0.685957 0.059 Uiso 1 1 calc R . . . .
C30 C 0.4205(6) 1.0779(10) 0.3452(8) 0.053(2) Uani 1 1 d D U . . .
H30 H 0.428194 1.074080 0.298997 0.064 Uiso 1 1 calc R . . . .
C55 C 0.5828(5) 0.5052(6) 0.5187(6) 0.061(2) Uani 1 1 d . U . . .
C60 C 0.5994(5) 0.4480(8) 0.5743(6) 0.069(3) Uani 1 1 d G U . . .
H60 H 0.612345 0.478570 0.614050 0.083 Uiso 1 1 calc R . . . .
C59 C 0.5965(6) 0.3451(8) 0.5705(6) 0.078(3) Uani 1 1 d G U . . .
H59 H 0.607576 0.306817 0.607666 0.094 Uiso 1 1 calc R . . . .
C58 C 0.5771(6) 0.2994(6) 0.5111(8) 0.081(3) Uani 1 1 d G U . . .
H58 H 0.575208 0.230561 0.508531 0.098 Uiso 1 1 calc R . . . .
C57 C 0.5606(6) 0.3566(8) 0.4555(6) 0.082(3) Uani 1 1 d G U . . .
H57 H 0.547608 0.326057 0.415780 0.098 Uiso 1 1 calc R . . . .
C56 C 0.5634(5) 0.4595(8) 0.4593(6) 0.070(3) Uani 1 1 d G U . . .
H56 H 0.552377 0.497811 0.422163 0.084 Uiso 1 1 calc R . . . .
C46 C 0.6520(7) 0.7952(16) 0.4352(8) 0.079(2) Uani 1 1 d D U . . .
H46A H 0.675669 0.757027 0.467871 0.095 Uiso 1 1 calc R . . . .
H46B H 0.637054 0.851078 0.457923 0.095 Uiso 1 1 calc R . . . .
C51 C 0.6317(7) 0.6449(11) 0.3751(7) 0.086(3) Uani 1 1 d D U . . .
H51A H 0.603704 0.595717 0.358751 0.103 Uiso 1 1 calc R . . . .
H51B H 0.658553 0.613120 0.407913 0.103 Uiso 1 1 calc R . . . .
C47 C 0.6902(5) 0.8362(10) 0.3849(5) 0.090(3) Uani 1 1 d D U . . .
H47 H 0.721177 0.877255 0.406072 0.108 Uiso 1 1 calc R . . . .
C54 C 0.6231(7) 0.7429(11) 0.2697(7) 0.093(3) Uani 1 1 d D U . . .
H54A H 0.643052 0.762973 0.232708 0.112 Uiso 1 1 calc R . . . .
H54B H 0.591307 0.701543 0.252441 0.112 Uiso 1 1 calc R . . . .
C61 C 0.6501(4) 0.6632(7) 0.5728(6) 0.053(2) Uani 1 1 d . U . . .
C62 C 0.6975(4) 0.6049(7) 0.5654(6) 0.058(2) Uani 1 1 d G U . . .
H62 H 0.694580 0.551723 0.536068 0.070 Uiso 1 1 calc R . . . .
C63 C 0.7493(4) 0.6260(7) 0.6018(6) 0.062(3) Uani 1 1 d G U . . .
H63 H 0.781019 0.586961 0.596827 0.074 Uiso 1 1 calc R . . . .
C64 C 0.7537(4) 0.7054(8) 0.6456(6) 0.062(3) Uani 1 1 d G U . . .
H64 H 0.788357 0.719501 0.669959 0.074 Uiso 1 1 calc R . . . .
C65 C 0.7063(5) 0.7637(7) 0.6530(6) 0.064(3) Uani 1 1 d G U . . .
H65 H 0.709258 0.816805 0.682333 0.077 Uiso 1 1 calc R . . . .
C66 C 0.6545(4) 0.7426(7) 0.6166(6) 0.060(3) Uani 1 1 d G U . . .
H66 H 0.622819 0.781568 0.621574 0.072 Uiso 1 1 calc R . . . .
C12 C 0.4461(4) 0.4826(6) 0.5855(6) 0.054(2) Uani 1 1 d . U . . .
H12 H 0.481405 0.513173 0.586250 0.065 Uiso 1 1 calc R . . . .
C11 C 0.3966(4) 0.5381(5) 0.5723(6) 0.047(2) Uani 1 1 d G U . . .
C16 C 0.3438(4) 0.4924(6) 0.5712(6) 0.054(2) Uani 1 1 d G U . . .
H16 H 0.310690 0.529572 0.562354 0.065 Uiso 1 1 calc R . . . .
C15 C 0.3405(4) 0.3912(6) 0.5834(6) 0.057(3) Uani 1 1 d G U . . .
H15 H 0.305141 0.360648 0.582733 0.068 Uiso 1 1 calc R . . . .
C14 C 0.3899(5) 0.3357(5) 0.5967(6) 0.060(3) Uani 1 1 d G U . . .
H14 H 0.387723 0.267985 0.604872 0.071 Uiso 1 1 calc R . . . .
C13 C 0.4428(4) 0.3814(6) 0.5978(6) 0.059(3) Uani 1 1 d G U . . .
H13 H 0.475855 0.344246 0.606630 0.071 Uiso 1 1 calc R . . . .
C50 C 0.6519(5) 0.8942(12) 0.3322(7) 0.091(3) Uani 1 1 d D U . . .
H50A H 0.674518 0.914148 0.297533 0.109 Uiso 1 1 calc R . . . .
H50B H 0.638843 0.954114 0.352277 0.109 Uiso 1 1 calc R . . . .
C52 C 0.6637(5) 0.6805(12) 0.3174(5) 0.092(3) Uani 1 1 d D U . . .
H52 H 0.678567 0.623956 0.294406 0.111 Uiso 1 1 calc R . . . .
C53 C 0.7126(6) 0.7467(11) 0.3484(9) 0.091(3) Uani 1 1 d D U . . .
H53A H 0.737691 0.707715 0.379209 0.109 Uiso 1 1 calc R . . . .
H53B H 0.734492 0.770387 0.313990 0.109 Uiso 1 1 calc R . . . .

loop_
_atom_site_aniso_label
_atom_site_aniso_U_11
_atom_site_aniso_U_22
_atom_site_aniso_U_33
_atom_site_aniso_U_23
_atom_site_aniso_U_13
_atom_site_aniso_U_12
Lu1 0.02383(16) 0.01988(16) 0.03238(18) -0.0013(3) 0.00296(12) -0.0011(3)
C17 0.051(5) 0.036(4) 0.062(5) -0.001(4) 0.021(4) -0.005(4)
C22 0.054(5) 0.047(5) 0.073(5) -0.004(5) 0.016(5) 0.001(4)
C21 0.056(6) 0.054(6) 0.084(6) -0.006(5) 0.013(5) 0.005(5)
C20 0.058(6) 0.057(6) 0.081(6) -0.013(5) 0.027(5) -0.004(5)
C19 0.054(6) 0.062(6) 0.075(6) -0.015(5) 0.028(5) -0.007(5)
C18 0.055(5) 0.052(5) 0.066(5) -0.003(5) 0.022(4) -0.003(4)
N3 0.024(4) 0.025(5) 0.040(5) -0.003(4) 0.001(4) 0.002(4)
N2 0.043(7) 0.011(3) 0.036(4) -0.008(4) -0.007(5) 0.001(3)
C45 0.069(5) 0.074(5) 0.078(5) 0.012(5) 0.026(5) -0.001(5)
C1 0.057(4) 0.037(4) 0.041(4) -0.002(4) -0.001(4) -0.011(4)
P1 0.0279(14) 0.0264(15) 0.0398(16) 0.0001(13) 0.0078(11) -0.0014(12)
P3 0.0258(12) 0.0249(14) 0.0376(15) 0.0028(12) 0.0026(11) -0.0001(11)
C7 0.070(5) 0.045(4) 0.056(5) -0.001(4) -0.001(4) -0.013(4)
C8 0.070(5) 0.052(5) 0.055(5) -0.001(4) 0.000(4) -0.010(4)
C6 0.075(5) 0.049(5) 0.060(5) -0.004(4) -0.004(4) -0.014(4)
C10 0.073(5) 0.053(5) 0.055(5) -0.005(4) -0.001(4) -0.011(4)
C2 0.069(4) 0.044(4) 0.058(4) -0.006(4) -0.003(4) -0.003(4)
C5 0.069(5) 0.054(5) 0.058(5) -0.003(4) -0.005(4) -0.013(4)
C3 0.077(5) 0.050(5) 0.059(5) -0.008(4) -0.004(4) -0.006(4)
P2 0.0301(13) 0.0250(13) 0.0388(15) -0.0089(11) -0.0028(11) -0.0014(10)
N1 0.024(4) 0.027(5) 0.032(4) 0.004(4) 0.004(3) -0.003(4)
C33 0.048(4) 0.035(4) 0.066(5) -0.020(4) 0.001(4) -0.001(4)
C34 0.053(5) 0.049(5) 0.075(5) -0.019(5) -0.002(4) 0.001(4)
C35 0.057(6) 0.057(6) 0.089(6) -0.025(6) -0.003(5) -0.003(5)
C36 0.056(6) 0.053(6) 0.094(6) -0.021(6) 0.004(5) -0.002(5)
C37 0.058(6) 0.056(6) 0.089(6) -0.012(6) 0.011(5) -0.003(5)
C38 0.051(5) 0.043(5) 0.075(5) -0.010(5) 0.006(4) -0.002(4)
C9 0.072(5) 0.051(5) 0.057(5) -0.004(4) -0.006(4) -0.009(4)
C4 0.065(4) 0.052(4) 0.060(4) -0.001(4) 0.002(4) -0.009(4)
C49 0.088(6) 0.092(6) 0.092(6) 0.017(5) 0.023(5) -0.002(5)
C48 0.086(6) 0.091(6) 0.092(6) 0.015(5) 0.025(5) -0.003(5)
C23 0.049(4) 0.031(4) 0.050(4) -0.002(3) -0.001(4) 0.002(3)
C25 0.061(5) 0.043(4) 0.057(5) 0.004(4) -0.005(4) 0.007(4)
C24 0.059(4) 0.039(4) 0.053(4) 0.002(4) 0.000(4) 0.003(4)
C28 0.067(5) 0.042(4) 0.058(5) 0.002(4) 0.000(4) 0.012(4)
C32 0.066(5) 0.041(4) 0.059(5) 0.003(4) -0.005(4) 0.004(4)
C29 0.059(5) 0.033(4) 0.052(4) 0.001(4) 0.001(4) 0.004(4)
C26 0.058(4) 0.032(4) 0.054(4) -0.003(3) -0.003(4) 0.003(3)
C31 0.066(5) 0.039(4) 0.058(5) 0.006(4) -0.003(4) 0.002(4)
C27 0.065(5) 0.034(4) 0.056(5) 0.000(4) -0.003(4) 0.005(4)
C40 0.055(5) 0.039(5) 0.046(5) -0.001(4) 0.001(4) 0.000(4)
C39 0.049(4) 0.031(4) 0.045(4) -0.008(4) -0.001(4) 0.002(4)
C44 0.051(4) 0.039(4) 0.052(4) -0.011(4) 0.001(4) 0.003(4)
C43 0.054(5) 0.041(5) 0.050(5) -0.010(4) -0.003(5) 0.005(4)
C42 0.051(5) 0.041(5) 0.048(5) -0.008(4) -0.001(4) 0.007(4)
C41 0.055(5) 0.042(5) 0.049(5) -0.002(4) 0.000(5) 0.004(5)
C30 0.065(5) 0.040(4) 0.052(4) 0.003(4) -0.002(4) 0.007(4)
C55 0.051(4) 0.041(4) 0.091(5) 0.006(4) 0.009(4) 0.003(4)
C60 0.061(5) 0.047(5) 0.098(6) 0.010(5) 0.004(5) 0.000(5)
C59 0.069(6) 0.051(5) 0.112(6) 0.012(5) 0.005(6) 0.003(5)
C58 0.071(6) 0.051(6) 0.121(7) 0.003(6) 0.007(6) 0.001(6)
C57 0.072(6) 0.056(6) 0.116(7) -0.007(6) 0.004(6) -0.006(6)
C56 0.062(5) 0.047(5) 0.100(6) -0.005(5) 0.006(5) -0.003(5)
C46 0.077(5) 0.078(5) 0.087(5) 0.011(4) 0.021(4) -0.009(4)
C51 0.086(5) 0.081(5) 0.095(5) 0.009(5) 0.029(5) -0.001(5)
C47 0.088(6) 0.092(6) 0.094(6) 0.015(5) 0.026(5) -0.010(5)
C54 0.095(6) 0.095(6) 0.093(6) 0.010(5) 0.024(5) -0.007(5)
C61 0.045(4) 0.044(4) 0.070(5) 0.005(4) 0.006(4) -0.003(4)
C62 0.045(4) 0.051(5) 0.078(5) 0.004(5) 0.005(4) 0.003(4)
C63 0.050(5) 0.057(6) 0.076(6) 0.002(5) -0.003(5) 0.001(5)
C64 0.050(5) 0.057(6) 0.077(6) 0.002(5) -0.006(5) 0.000(5)
C65 0.054(6) 0.057(6) 0.078(6) -0.003(5) -0.004(5) 0.000(5)
C66 0.050(5) 0.054(5) 0.074(5) -0.005(5) -0.003(5) 0.001(4)
C12 0.060(5) 0.043(4) 0.061(5) 0.010(4) 0.013(4) 0.004(4)
C11 0.055(4) 0.039(4) 0.048(4) 0.002(4) 0.012(4) 0.000(4)
C16 0.060(5) 0.043(4) 0.060(5) 0.008(4) 0.016(4) -0.005(4)
C15 0.066(6) 0.046(5) 0.059(5) 0.009(5) 0.010(5) -0.006(5)
C14 0.076(6) 0.044(5) 0.059(6) 0.006(5) 0.010(5) 0.000(5)
C13 0.069(5) 0.044(5) 0.066(5) 0.009(5) 0.014(5) 0.007(5)
C50 0.089(6) 0.093(6) 0.095(6) 0.015(5) 0.028(5) -0.005(5)
C52 0.093(6) 0.092(6) 0.097(6) 0.009(5) 0.033(5) -0.001(5)
C53 0.086(6) 0.096(6) 0.094(6) 0.016(5) 0.027(5) 0.001(5)

loop_
_atom_type_symbol
_atom_type_description
_atom_type_scat_dispersion_real
_atom_type_scat_dispersion_imag
_atom_type_scat_source
C C 0.0033 0.0016 'International Tables Vol C Tables 4.2.6.8 and 6.1.1.4'
H H 0.0000 0.0000 'International Tables Vol C Tables 4.2.6.8 and 6.1.1.4'
Lu Lu -0.4720 5.8584 'International Tables Vol C Tables 4.2.6.8 and 6.1.1.4'
N N 0.0061 0.0033 'International Tables Vol C Tables 4.2.6.8 and 6.1.1.4'
P P 0.1023 0.0942 'International Tables Vol C Tables 4.2.6.8 and 6.1.1.4'

loop_
_geom_angle_atom_site_label_1
_geom_angle_atom_site_label_2
_geom_angle_atom_site_label_3
_geom_angle
_geom_angle_site_symmetry_1
_geom_angle_site_symmetry_3
_geom_angle_publ_flag
N3 Lu1 N2 116.5(4) . . ?
N3 Lu1 P1 130.0(3) . . ?
N3 Lu1 P3 37.5(3) . . ?
N3 Lu1 P2 111.2(3) . . ?
N2 Lu1 P1 113.5(3) . . ?
N2 Lu1 P3 134.8(3) . . ?
N2 Lu1 P2 38.0(3) . . ?
P1 Lu1 P3 102.97(10) . . ?
P1 Lu1 P2 108.79(10) . . ?
P2 Lu1 P3 105.86(9) . . ?
N1 Lu1 N3 115.9(4) . . ?
N1 Lu1 N2 112.3(3) . . ?
N1 Lu1 P1 37.7(2) . . ?
N1 Lu1 P3 112.9(3) . . ?
N1 Lu1 P2 132.8(3) . . ?
C22 C17 C18 120.0 . . ?
C22 C17 P1 121.9(5) . . ?
C18 C17 P1 117.5(5) . . ?
C21 C22 C17 120.0 . . ?
C20 C21 C22 120.0 . . ?
C21 C20 C19 120.0 . . ?
C18 C19 C20 120.0 . . ?
C19 C18 C17 120.0 . . ?
C45 N3 Lu1 137.7(9) . . ?
C45 N3 P3 131.0(10) . . ?
P3 N3 Lu1 88.9(5) . . ?
P2 N2 Lu1 87.2(4) . . ?
C23 N2 Lu1 140.9(8) . . ?
C23 N2 P2 129.8(8) . . ?
N3 C45 C48 108.3(12) . . ?
N3 C45 C46 111.0(13) . . ?
N3 C45 C51 118.5(12) . . ?
C46 C45 C48 102.5(14) . . ?
C46 C45 C51 101.9(15) . . ?
C51 C45 C48 113.4(15) . . ?
C7 C1 C2 107.1(12) . . ?
C7 C1 C4 108.9(12) . . ?
C2 C1 C4 106.4(12) . . ?
N1 C1 C7 107.7(10) . . ?
N1 C1 C2 110.3(10) . . ?
N1 C1 C4 116.1(11) . . ?
C17 P1 Lu1 127.6(3) . . ?
C17 P1 C11 101.8(4) . . ?
N1 P1 Lu1 54.0(3) . . ?
N1 P1 C17 114.5(5) . . ?
N1 P1 C11 113.8(5) . . ?
C11 P1 Lu1 130.3(3) . . ?
N3 P3 Lu1 53.7(4) . . ?
N3 P3 C55 116.2(5) . . ?
N3 P3 C61 114.4(5) . . ?
C55 P3 Lu1 128.9(4) . . ?
C55 P3 C61 100.5(5) . . ?
C61 P3 Lu1 130.1(3) . . ?
C1 C7 C8 112.9(12) . . ?
C10 C8 C7 108.2(13) . . ?
C9 C8 C7 109.1(13) . . ?
C9 C8 C10 109.0(13) . . ?
C5 C6 C3 110.0(13) . . ?
C3 C10 C8 109.0(14) . . ?
C1 C2 C3 111.3(12) . . ?
C6 C5 C9 108.5(14) . . ?
C6 C5 C4 110.6(13) . . ?
C9 C5 C4 109.3(12) . . ?
C6 C3 C10 110.5(14) . . ?
C6 C3 C2 108.5(13) . . ?
C10 C3 C2 110.6(13) . . ?
N2 P2 Lu1 54.7(3) . . ?
N2 P2 C33 113.0(5) . . ?
N2 P2 C39 111.2(5) . . ?
C33 P2 Lu1 124.6(3) . . ?
C33 P2 C39 104.7(4) . . ?
C39 P2 Lu1 130.6(3) . . ?
C1 N1 Lu1 136.4(7) . . ?
C1 N1 P1 130.5(8) . . ?
P1 N1 Lu1 88.3(4) . . ?
C34 C33 P2 120.5(6) . . ?
C34 C33 C38 120.0 . . ?
C38 C33 P2 119.1(6) . . ?
C35 C34 C33 120.0 . . ?
C34 C35 C36 120.0 . . ?
C37 C36 C35 120.0 . . ?
C38 C37 C36 120.0 . . ?
C37 C38 C33 120.0 . . ?
C8 C9 C5 109.9(13) . . ?
C1 C4 C5 110.8(13) . . ?
C54 C49 C48 106.2(14) . . ?
C50 C49 C48 106.8(13) . . ?
C50 C49 C54 106.0(14) . . ?
C49 C48 C45 115.2(15) . . ?
N2 C23 C24 109.4(11) . . ?
N2 C23 C29 108.7(11) . . ?
N2 C23 C26 114.9(10) . . ?
C24 C23 C29 108.2(12) . . ?
C24 C23 C26 107.8(11) . . ?
C29 C23 C26 107.6(11) . . ?
C28 C25 C24 108.3(12) . . ?
C32 C25 C24 107.5(12) . . ?
C32 C25 C28 109.4(13) . . ?
C23 C24 C25 112.1(12) . . ?
C27 C28 C25 110.1(12) . . ?
C30 C32 C25 111.9(13) . . ?
C30 C29 C23 111.2(12) . . ?
C27 C26 C23 111.4(11) . . ?
C27 C31 C30 109.2(12) . . ?
C28 C27 C26 109.4(12) . . ?
C28 C27 C31 110.3(13) . . ?
C26 C27 C31 108.8(12) . . ?
C39 C40 C41 120.0 . . ?
C40 C39 P2 115.4(5) . . ?
C44 C39 P2 124.4(5) . . ?
C44 C39 C40 120.0 . . ?
C39 C44 C43 120.0 . . ?
C44 C43 C42 120.0 . . ?
C41 C42 C43 120.0 . . ?
C42 C41 C40 120.0 . . ?
C32 C30 C29 109.1(12) . . ?
C32 C30 C31 108.6(13) . . ?
C29 C30 C31 109.4(12) . . ?
C60 C55 P3 118.2(7) . . ?
C60 C55 C56 120.0 . . ?
C56 C55 P3 121.4(6) . . ?
C59 C60 C55 120.0 . . ?
C60 C59 C58 120.0 . . ?
C59 C58 C57 120.0 . . ?
C56 C57 C58 120.0 . . ?
C57 C56 C55 120.0 . . ?
C45 C46 C47 117.1(15) . . ?
C45 C51 C52 113.0(13) . . ?
C50 C47 C46 107.6(13) . . ?
C53 C47 C46 107.3(14) . . ?
C53 C47 C50 105.6(13) . . ?
C49 C54 C52 114.5(14) . . ?
C62 C61 P3 123.3(5) . . ?
C62 C61 C66 120.0 . . ?
C66 C61 P3 116.7(6) . . ?
C61 C62 C63 120.0 . . ?
C64 C63 C62 120.0 . . ?
C63 C64 C65 120.0 . . ?
C64 C65 C66 120.0 . . ?
C65 C66 C61 120.0 . . ?
C11 C12 C13 120.0 . . ?
C12 C11 P1 117.8(5) . . ?
C16 C11 P1 122.0(5) . . ?
C16 C11 C12 120.0 . . ?
C11 C16 C15 120.0 . . ?
C16 C15 C14 120.0 . . ?
C13 C14 C15 120.0 . . ?
C14 C13 C12 120.0 . . ?
C47 C50 C49 114.7(13) . . ?
C51 C52 C54 109.1(13) . . ?
C53 C52 C51 106.1(13) . . ?
C53 C52 C54 109.3(14) . . ?
C47 C53 C52 111.7(14) . . ?

loop_
_geom_bond_atom_site_label_1
_geom_bond_atom_site_label_2
_geom_bond_distance
_geom_bond_site_symmetry_2
_geom_bond_publ_flag
Lu1 N3 2.193(10) . ?
Lu1 N2 2.219(7) . ?
Lu1 P1 2.709(3) . ?
Lu1 P3 2.721(3) . ?
Lu1 P2 2.714(3) . ?
Lu1 N1 2.191(9) . ?
C17 C22 1.3900 . ?
C17 C18 1.3900 . ?
C17 P1 1.836(7) . ?
C22 C21 1.3900 . ?
C21 C20 1.3900 . ?
C20 C19 1.3900 . ?
C19 C18 1.3900 . ?
N3 C45 1.455(19) . ?
N3 P3 1.656(11) . ?
N2 P2 1.674(11) . ?
N2 C23 1.468(16) . ?
C45 C48 1.55(3) . ?
C45 C46 1.54(3) . ?
C45 C51 1.5399(7) . ?
C1 C7 1.534(16) . ?
C1 C2 1.534(16) . ?
C1 N1 1.491(15) . ?
C1 C4 1.535(17) . ?
P1 N1 1.658(10) . ?
P1 C11 1.842(7) . ?
P3 C55 1.826(8) . ?
P3 C61 1.828(7) . ?
C7 C8 1.551(17) . ?
C8 C10 1.535(18) . ?
C8 C9 1.526(18) . ?
C6 C5 1.488(18) . ?
C6 C3 1.512(18) . ?
C10 C3 1.513(18) . ?
C2 C3 1.555(17) . ?
C5 C9 1.550(18) . ?
C5 C4 1.554(18) . ?
P2 C33 1.830(7) . ?
P2 C39 1.838(6) . ?
C33 C34 1.3900 . ?
C33 C38 1.3900 . ?
C34 C35 1.3900 . ?
C35 C36 1.3900 . ?
C36 C37 1.3900 . ?
C37 C38 1.3900 . ?
C49 C48 1.5400(7) . ?
C49 C54 1.5399(7) . ?
C49 C50 1.5399(7) . ?
C23 C24 1.518(17) . ?
C23 C29 1.535(19) . ?
C23 C26 1.541(17) . ?
C25 C24 1.551(16) . ?
C25 C28 1.53(2) . ?
C25 C32 1.515(18) . ?
C28 C27 1.513(18) . ?
C32 C30 1.512(18) . ?
C29 C30 1.530(16) . ?
C26 C27 1.529(19) . ?
C31 C27 1.53(2) . ?
C31 C30 1.54(2) . ?
C40 C39 1.3900 . ?
C40 C41 1.3900 . ?
C39 C44 1.3900 . ?
C44 C43 1.3900 . ?
C43 C42 1.3900 . ?
C42 C41 1.3900 . ?
C55 C60 1.3900 . ?
C55 C56 1.3900 . ?
C60 C59 1.3900 . ?
C59 C58 1.3900 . ?
C58 C57 1.3900 . ?
C57 C56 1.3900 . ?
C46 C47 1.5400(7) . ?
C51 C52 1.5400(7) . ?
C47 C50 1.5399(7) . ?
C47 C53 1.5399(7) . ?
C54 C52 1.5400(7) . ?
C61 C62 1.3900 . ?
C61 C66 1.3900 . ?
C62 C63 1.3900 . ?
C63 C64 1.3900 . ?
C64 C65 1.3900 . ?
C65 C66 1.3900 . ?
C12 C11 1.3900 . ?
C12 C13 1.3900 . ?
C11 C16 1.3900 . ?
C16 C15 1.3900 . ?
C15 C14 1.3900 . ?
C14 C13 1.3900 . ?
C52 C53 1.5400(7) . ?

loop_
_smtbx_masks_void_nr
_smtbx_masks_void_average_x
_smtbx_masks_void_average_y
_smtbx_masks_void_average_z
_smtbx_masks_void_volume
_smtbx_masks_void_count_electrons
_smtbx_masks_void_content
1 0.117 -0.178 0.286 320.8 31.7 ?
2 0.117 0.178 0.786 320.8 32.2 ?
3 0.617 0.322 0.286 320.8 31.7 ?
4 0.617 0.678 0.786 320.8 32.2 ?
